data_4028768
loop_
_publ_author_name
'Ziyong Li'
'Guoxing Liu'
'Wen Xue'
'Di Wu'
'Ying-Wei Yang'
'Jishan Wu'
'Sheng Hua Liu'
'Juyoung Yoon'
'Jun Yin'

_publ_section_title
;
 Construction of Hetero[n]rotaxanes by Use of Polyfunctional Rotaxane
 Frameworks
;
_journal_name_full 'Journal of Organic Chemistry'
_journal_page_first 11560
_journal_page_last 11570
_journal_paper_doi 10.1021/jo402166y
_journal_volume 78
_journal_year 2013
_chemical_formula_sum 'C44 H68 F12 N2 O16 P2'
_chemical_formula_weight 1170.94
_chemical_name_systematic
; 
 ? 
;
_space_group_IT_number 14
_symmetry_cell_setting monoclinic
_symmetry_space_group_name_Hall '-P 2ybc'
_symmetry_space_group_name_H-M 'P 1 21/c 1'
_atom_sites_solution_hydrogens geom
_atom_sites_solution_primary direct
_atom_sites_solution_secondary difmap
_audit_creation_method SHELXL-97
_cell_angle_alpha 90.00
_cell_angle_beta 106.062(17)
_cell_angle_gamma 90.00
_cell_formula_units_Z 4
_cell_length_a 8.013(5)
_cell_length_b 27.362(16)
_cell_length_c 25.684(14)
_cell_measurement_reflns_used 3965
_cell_measurement_temperature 296(2)
_cell_measurement_theta_max 21.11
_cell_measurement_theta_min 2.22
_cell_volume 5411(6)
_computing_cell_refinement 'Bruker SAINT'
_computing_data_collection 'Bruker APEX2'
_computing_data_reduction 'Bruker SAINT'
_computing_molecular_graphics 'Bruker SHELXTL'
_computing_publication_material 'Bruker SHELXTL'
_computing_structure_refinement 'SHELXL-97 (Sheldrick, 1997)'
_computing_structure_solution 'SHELXS-97 (Sheldrick, 1990)'
_diffrn_ambient_temperature 296(2)
_diffrn_measured_fraction_theta_full 0.994
_diffrn_measured_fraction_theta_max 0.994
_diffrn_measurement_device_type 'Bruker APEX-II CCD'
_diffrn_measurement_method '\f and \w scans'
_diffrn_radiation_monochromator graphite
_diffrn_radiation_source 'fine-focus sealed tube'
_diffrn_radiation_type MoK\a
_diffrn_radiation_wavelength 0.71073
_diffrn_reflns_av_R_equivalents 0.1126
_diffrn_reflns_av_sigmaI/netI 0.1142
_diffrn_reflns_limit_h_max 9
_diffrn_reflns_limit_h_min -9
_diffrn_reflns_limit_k_max 32
_diffrn_reflns_limit_k_min -32
_diffrn_reflns_limit_l_max 30
_diffrn_reflns_limit_l_min -28
_diffrn_reflns_number 32763
_diffrn_reflns_theta_full 25.01
_diffrn_reflns_theta_max 25.01
_diffrn_reflns_theta_min 1.11
_diffrn_standards_number 0
_exptl_absorpt_coefficient_mu 0.188
_exptl_absorpt_correction_T_max 0.9814
_exptl_absorpt_correction_T_min 0.9633
_exptl_absorpt_correction_type none
_exptl_crystal_density_diffrn 1.437
_exptl_crystal_density_meas 0
_exptl_crystal_F_000 2448
_exptl_crystal_size_max 0.20
_exptl_crystal_size_mid 0.10
_exptl_crystal_size_min 0.10
_refine_diff_density_max 2.253
_refine_diff_density_min -1.417
_refine_diff_density_rms 0.439
_refine_ls_extinction_coef 0.40(4)
_refine_ls_extinction_expression Fc^*^=kFc[1+0.001xFc^2^\l^3^/sin(2\q)]^-1/4^
_refine_ls_extinction_method SHELXL
_refine_ls_goodness_of_fit_ref 2.209
_refine_ls_hydrogen_treatment mixed
_refine_ls_matrix_type full
_refine_ls_number_parameters 690
_refine_ls_number_reflns 9500
_refine_ls_number_restraints 0
_refine_ls_restrained_S_all 2.209
_refine_ls_R_factor_all 0.2784
_refine_ls_R_factor_gt 0.2424
_refine_ls_shift/su_max 0.171
_refine_ls_shift/su_mean 0.014
_refine_ls_structure_factor_coef Fsqd
_refine_ls_weighting_details 'calc w=1/[\s^2^(Fo^2^)+(0.2000P)^2^+0.0000P] where P=(Fo^2^+2Fc^2^)/3'
_refine_ls_weighting_scheme calc
_refine_ls_wR_factor_gt 0.5717
_refine_ls_wR_factor_ref 0.5830
_reflns_number_gt 6026
_reflns_number_total 9500
_reflns_threshold_expression >2sigma(I)
_cod_data_source_file jo402166y_si_001.cif
_cod_data_source_block e:\120411g\work\mo_120411g_0m
_cod_original_cell_volume 5411(5)
_cod_original_sg_symbol_H-M 'P 1 21/n 1'
_cod_database_code 4028768

loop_
_symmetry_equiv_pos_as_xyz
'x, y, z'
'-x, y+1/2, -z+1/2'
'-x, -y, -z'
'x, -y-1/2, z-1/2'

loop_
_atom_site_label
_atom_site_type_symbol
_atom_site_fract_x
_atom_site_fract_y
_atom_site_fract_z
_atom_site_U_iso_or_equiv
_atom_site_adp_type
_atom_site_occupancy
_atom_site_symmetry_multiplicity
_atom_site_calc_flag
_atom_site_refinement_flags
O1 O -0.2690(14) 0.6014(3) 0.5937(4) 0.050(3) Uani 1 1 d .
O2 O -0.4902(16) 0.5472(3) 0.4124(4) 0.056(3) Uani 1 1 d .
O3 O 0.2206(13) 0.8576(3) 0.3972(4) 0.043(2) Uani 1 1 d .
O4 O 0.2777(14) 0.9546(3) 0.3942(4) 0.051(3) Uani 1 1 d .
O5 O 0.6026(13) 0.9798(3) 0.3680(4) 0.046(2) Uani 1 1 d .
O6 O 0.7839(14) 0.9062(3) 0.3283(4) 0.048(3) Uani 1 1 d .
O7 O 0.7123(13) 0.7571(3) 0.2337(4) 0.047(2) Uani 1 1 d .
O8 O 0.4537(12) 0.6915(3) 0.1740(3) 0.038(2) Uani 1 1 d .
O9 O 0.3033(13) 0.6394(3) 0.2498(4) 0.047(2) Uani 1 1 d .
O10 O 0.1342(13) 0.7140(3) 0.2943(3) 0.043(2) Uani 1 1 d .
O11 O 1.2564(14) 0.7822(3) 0.0176(4) 0.049(3) Uani 1 1 d .
O12 O 1.1228(15) 0.9521(4) -0.0020(4) 0.058(3) Uani 1 1 d .
N1 N -0.3334(15) 0.7382(4) 0.4182(4) 0.038(3) Uani 1 1 d .
H1D H -0.3647 0.7215 0.3868 0.045 Uiso 1 1 d R
H1E H -0.3481 0.7702 0.4102 0.045 Uiso 1 1 d R
N2 N 1.2631(14) 0.8687(4) 0.2077(4) 0.037(3) Uani 1 1 d .
H2A H 1.2713 0.8359 0.2078 0.045 Uiso 1 1 d R
H2B H 1.2979 0.8789 0.2424 0.045 Uiso 1 1 d R
C1 C -0.275(2) 0.5519(5) 0.6125(6) 0.057(4) Uani 1 1 d .
H1A H -0.3865 0.5379 0.5954 0.085 Uiso 1 1 calc R
H1B H -0.2562 0.5519 0.6511 0.085 Uiso 1 1 calc R
H1C H -0.1860 0.5328 0.6036 0.085 Uiso 1 1 calc R
C2 C -0.3295(19) 0.6106(5) 0.5391(5) 0.047(4) Uani 1 1 d .
C3 C -0.386(2) 0.5724(5) 0.5004(5) 0.048(4) Uani 1 1 d .
H3 H -0.3801 0.5397 0.5108 0.058 Uiso 1 1 calc R
C4 C -0.4493(17) 0.5862(5) 0.4473(6) 0.043(3) Uani 1 1 d .
C5 C -0.4766(19) 0.6341(5) 0.4312(6) 0.044(3) Uani 1 1 d .
H5 H -0.5272 0.6418 0.3950 0.052 Uiso 1 1 calc R
C6 C -0.428(2) 0.6705(5) 0.4694(6) 0.048(4) Uani 1 1 d .
C7 C -0.3555(17) 0.6580(5) 0.5231(5) 0.040(3) Uani 1 1 d .
H7 H -0.3237 0.6826 0.5489 0.047 Uiso 1 1 calc R
C8 C -0.565(3) 0.5573(6) 0.3561(6) 0.063(5) Uani 1 1 d .
H8A H -0.6480 0.5833 0.3523 0.094 Uiso 1 1 calc R
H8B H -0.6223 0.5285 0.3384 0.094 Uiso 1 1 calc R
H8C H -0.4753 0.5668 0.3400 0.094 Uiso 1 1 calc R
C9 C -0.455(2) 0.7236(5) 0.4519(5) 0.041(3) Uani 1 1 d .
H9A H -0.4335 0.7444 0.4837 0.050 Uiso 1 1 calc R
H9B H -0.5744 0.7284 0.4308 0.050 Uiso 1 1 calc R
C10 C -0.1433(18) 0.7283(5) 0.4450(5) 0.044(3) Uani 1 1 d .
H10A H -0.1093 0.7433 0.4805 0.053 Uiso 1 1 calc R
H10B H -0.1242 0.6933 0.4495 0.053 Uiso 1 1 calc R
C11 C -0.035(2) 0.7484(5) 0.4110(5) 0.044(3) Uani 1 1 d .
C12 C -0.0011(19) 0.7184(5) 0.3687(5) 0.043(3) Uani 1 1 d .
H12 H -0.0443 0.6867 0.3628 0.052 Uiso 1 1 calc R
C13 C 0.0989(17) 0.7382(4) 0.3371(5) 0.033(3) Uani 1 1 d .
C14 C 0.174(2) 0.7842(5) 0.3484(5) 0.044(4) Uani 1 1 d .
H14 H 0.2468 0.7961 0.3286 0.053 Uiso 1 1 calc R
C15 C 0.1404(18) 0.8124(5) 0.3901(5) 0.039(3) Uani 1 1 d .
C16 C 0.0365(19) 0.7965(5) 0.4195(5) 0.045(3) Uani 1 1 d .
H16 H 0.0113 0.8167 0.4454 0.054 Uiso 1 1 calc R
C17 C 0.198(2) 0.8873(5) 0.4403(5) 0.049(4) Uani 1 1 d .
H17A H 0.2277 0.8689 0.4739 0.059 Uiso 1 1 calc R
H17B H 0.0777 0.8976 0.4327 0.059 Uiso 1 1 calc R
C18 C 0.311(2) 0.9297(5) 0.4451(5) 0.048(4) Uani 1 1 d .
H18A H 0.2907 0.9518 0.4723 0.057 Uiso 1 1 calc R
H18B H 0.4311 0.9193 0.4566 0.057 Uiso 1 1 calc R
C19 C 0.350(2) 1.0016(5) 0.3957(6) 0.051(4) Uani 1 1 d .
H19A H 0.3132 1.0211 0.4222 0.061 Uiso 1 1 calc R
H19B H 0.3032 1.0169 0.3606 0.061 Uiso 1 1 calc R
C20 C 0.545(2) 1.0028(6) 0.4096(6) 0.056(4) Uani 1 1 d .
H20A H 0.5847 1.0364 0.4137 0.067 Uiso 1 1 calc R
H20B H 0.5934 0.9860 0.4437 0.067 Uiso 1 1 calc R
C21 C 0.792(3) 0.9787(6) 0.3794(6) 0.065(5) Uani 1 1 d .
H21A H 0.8420 0.9595 0.4117 0.078 Uiso 1 1 calc R
H21B H 0.8383 1.0116 0.3853 0.078 Uiso 1 1 calc R
C22 C 0.833(2) 0.9566(5) 0.3327(7) 0.053(4) Uani 1 1 d .
H22A H 0.7715 0.9738 0.2999 0.063 Uiso 1 1 calc R
H22B H 0.9565 0.9595 0.3367 0.063 Uiso 1 1 calc R
C23 C 0.8242(19) 0.8791(5) 0.2885(5) 0.043(3) Uani 1 1 d .
C24 C 0.9335(18) 0.8954(5) 0.2589(5) 0.038(3) Uani 1 1 d .
H24 H 0.9844 0.9261 0.2657 0.046 Uiso 1 1 calc R
C25 C 0.9684(19) 0.8653(5) 0.2180(5) 0.043(3) Uani 1 1 d .
C26 C 0.8953(17) 0.8182(5) 0.2104(5) 0.035(3) Uani 1 1 d .
H26 H 0.9202 0.7974 0.1849 0.041 Uiso 1 1 calc R
C27 C 0.7859(18) 0.8025(5) 0.2408(5) 0.040(3) Uani 1 1 d .
C28 C 0.7528(18) 0.8327(5) 0.2811(5) 0.036(3) Uani 1 1 d .
H28 H 0.6840 0.8216 0.3025 0.043 Uiso 1 1 calc R
C29 C 0.7330(18) 0.7294(5) 0.1902(5) 0.041(3) Uani 1 1 d .
H29A H 0.8550 0.7224 0.1952 0.049 Uiso 1 1 calc R
H29B H 0.6903 0.7476 0.1567 0.049 Uiso 1 1 calc R
C30 C 0.6308(18) 0.6816(5) 0.1872(5) 0.039(3) Uani 1 1 d .
H30A H 0.6552 0.6603 0.1599 0.047 Uiso 1 1 calc R
H30B H 0.6666 0.6649 0.2218 0.047 Uiso 1 1 calc R
C31 C 0.346(2) 0.6486(5) 0.1610(6) 0.049(4) Uani 1 1 d .
H31A H 0.3800 0.6300 0.1335 0.059 Uiso 1 1 calc R
H31B H 0.2261 0.6587 0.1458 0.059 Uiso 1 1 calc R
C32 C 0.357(2) 0.6165(5) 0.2085(6) 0.047(4) Uani 1 1 d .
H32A H 0.2851 0.5878 0.1966 0.057 Uiso 1 1 calc R
H32B H 0.4757 0.6056 0.2230 0.057 Uiso 1 1 calc R
C33 C 0.123(2) 0.6454(5) 0.2385(5) 0.053(4) Uani 1 1 d .
H33A H 0.0653 0.6143 0.2276 0.063 Uiso 1 1 calc R
H33B H 0.0825 0.6683 0.2089 0.063 Uiso 1 1 calc R
C34 C 0.0782(18) 0.6637(5) 0.2870(5) 0.037(3) Uani 1 1 d .
H34A H -0.0460 0.6615 0.2820 0.045 Uiso 1 1 calc R
H34B H 0.1368 0.6445 0.3185 0.045 Uiso 1 1 calc R
C35 C 1.0808(17) 0.8826(5) 0.1845(5) 0.038(3) Uani 1 1 d .
H35A H 1.0392 0.8689 0.1484 0.046 Uiso 1 1 calc R
H35B H 1.0727 0.9179 0.1813 0.046 Uiso 1 1 calc R
C36 C 1.383(2) 0.8898(5) 0.1778(5) 0.040(3) Uani 1 1 d .
H36A H 1.3959 0.9246 0.1850 0.048 Uiso 1 1 calc R
H36B H 1.4970 0.8749 0.1912 0.048 Uiso 1 1 calc R
C37 C 1.3198(18) 0.8820(5) 0.1189(5) 0.037(3) Uani 1 1 d .
C38 C 1.3272(17) 0.8347(5) 0.0985(5) 0.038(3) Uani 1 1 d .
H38 H 1.3780 0.8091 0.1211 0.046 Uiso 1 1 calc R
C39 C 1.2561(18) 0.8275(4) 0.0431(4) 0.033(3) Uani 1 1 d .
C40 C 1.1925(16) 0.8645(4) 0.0087(5) 0.034(3) Uani 1 1 d .
H40 H 1.1496 0.8585 -0.0282 0.041 Uiso 1 1 calc R
C41 C 1.1916(19) 0.9115(5) 0.0289(6) 0.045(3) Uani 1 1 d .
C42 C 1.2567(19) 0.9197(5) 0.0849(6) 0.044(3) Uani 1 1 d .
H42 H 1.2565 0.9512 0.0986 0.053 Uiso 1 1 calc R
C43 C 1.314(3) 0.7396(6) 0.0526(6) 0.062(5) Uani 1 1 d .
H43A H 1.4289 0.7452 0.0755 0.093 Uiso 1 1 calc R
H43B H 1.3132 0.7112 0.0307 0.093 Uiso 1 1 calc R
H43C H 1.2359 0.7346 0.0747 0.093 Uiso 1 1 calc R
C44 C 1.026(2) 0.9434(7) -0.0549(6) 0.067(5) Uani 1 1 d .
H44A H 1.1003 0.9311 -0.0754 0.100 Uiso 1 1 calc R
H44B H 0.9732 0.9734 -0.0709 0.100 Uiso 1 1 calc R
H44C H 0.9369 0.9199 -0.0551 0.100 Uiso 1 1 calc R
P1 P 0.8126(6) 0.53453(13) 0.27703(16) 0.0489(13) Uani 1 1 d .
F1 F 0.6085(13) 0.5272(3) 0.2645(4) 0.066(3) Uani 1 1 d .
F2 F 0.7975(17) 0.5818(3) 0.3118(4) 0.088(4) Uani 1 1 d .
F3 F 0.8410(14) 0.5015(3) 0.3311(4) 0.067(3) Uani 1 1 d .
F4 F 0.8265(16) 0.4866(3) 0.2430(4) 0.074(3) Uani 1 1 d .
F5 F 1.0171(15) 0.5430(5) 0.2897(5) 0.109(5) Uani 1 1 d .
F6 F 0.7844(13) 0.5680(3) 0.2241(3) 0.063(3) Uani 1 1 d .
P2 P 0.8397(6) 0.86448(15) 0.55292(15) 0.0538(13) Uani 1 1 d .
F7 F 0.8907(15) 0.8270(5) 0.6028(4) 0.085(3) Uani 1 1 d .
F8 F 0.6559(15) 0.8776(5) 0.5648(5) 0.098(4) Uani 1 1 d .
F9 F 0.748(2) 0.8203(4) 0.5166(5) 0.116(5) Uani 1 1 d .
F10 F 1.0176(17) 0.8513(5) 0.5409(4) 0.095(4) Uani 1 1 d .
F11 F 0.7881(16) 0.8988(4) 0.5024(4) 0.091(4) Uani 1 1 d .
F12 F 0.9381(18) 0.9067(5) 0.5905(6) 0.108(4) Uani 1 1 d .
O1S O 0.4013(12) 0.8955(3) 0.3182(3) 0.042(2) Uani 1 1 d .
H1S1 H 0.3534 0.8987 0.3424 0.063 Uiso 1 1 d R
H1S2 H 0.4937 0.9104 0.3275 0.063 Uiso 1 1 d R
O2S O 0.6134(14) 0.8361(3) 0.4014(4) 0.054(3) Uani 1 1 d .
H2S1 H 0.5119 0.8416 0.4002 0.080 Uiso 1 1 d R
H2S2 H 0.6571 0.8538 0.3829 0.080 Uiso 1 1 d R
O3S O 0.5629(14) 0.7047(4) 0.3131(4) 0.053(3) Uani 1 1 d .
H3S1 H 0.6039 0.7191 0.2915 0.079 Uiso 1 1 d R
H3S2 H 0.4888 0.6861 0.2953 0.079 Uiso 1 1 d R
O4S O 0.2760(14) 0.7656(3) 0.2149(4) 0.052(3) Uani 1 1 d .
H4S1 H 0.3272 0.7443 0.2030 0.079 Uiso 1 1 d R
H4S2 H 0.2363 0.7513 0.2369 0.079 Uiso 1 1 d R

loop_
_atom_site_aniso_label
_atom_site_aniso_U_11
_atom_site_aniso_U_22
_atom_site_aniso_U_33
_atom_site_aniso_U_23
_atom_site_aniso_U_13
_atom_site_aniso_U_12
O1 0.053(7) 0.053(6) 0.034(5) -0.004(4) -0.001(4) -0.008(5)
O2 0.081(8) 0.044(5) 0.035(5) -0.004(4) 0.003(5) -0.011(5)
O3 0.056(6) 0.044(5) 0.037(5) -0.010(4) 0.025(4) -0.010(4)
O4 0.064(7) 0.044(5) 0.040(5) 0.003(4) 0.008(5) -0.002(5)
O5 0.048(6) 0.049(5) 0.037(5) -0.011(4) 0.005(4) 0.003(4)
O6 0.058(7) 0.046(5) 0.039(5) -0.006(4) 0.015(5) -0.008(5)
O7 0.048(6) 0.045(5) 0.049(6) -0.003(4) 0.014(5) -0.001(4)
O8 0.047(6) 0.034(4) 0.030(4) 0.002(4) 0.004(4) -0.002(4)
O9 0.036(6) 0.057(6) 0.045(5) -0.008(5) 0.008(4) 0.002(5)
O10 0.053(6) 0.048(5) 0.031(5) -0.001(4) 0.014(4) -0.010(4)
O11 0.064(7) 0.044(5) 0.036(5) 0.001(4) 0.009(5) 0.004(5)
O12 0.065(8) 0.064(7) 0.045(6) 0.013(5) 0.016(5) 0.012(6)
N1 0.056(8) 0.034(5) 0.024(5) -0.008(4) 0.013(5) -0.013(5)
N2 0.041(7) 0.046(6) 0.023(5) 0.001(4) 0.006(5) 0.002(5)
C1 0.067(11) 0.052(9) 0.048(9) 0.021(7) 0.011(8) 0.002(8)
C2 0.043(9) 0.057(9) 0.038(8) 0.019(7) 0.006(6) -0.005(7)
C3 0.060(10) 0.044(8) 0.033(7) 0.003(6) 0.001(7) 0.004(7)
C4 0.027(7) 0.049(8) 0.049(8) 0.009(6) 0.005(6) 0.006(6)
C5 0.048(9) 0.038(7) 0.040(7) 0.002(6) 0.005(6) -0.002(6)
C6 0.066(10) 0.041(7) 0.041(8) 0.001(6) 0.023(7) -0.011(7)
C7 0.031(7) 0.044(7) 0.042(7) -0.001(6) 0.009(6) -0.013(6)
C8 0.097(14) 0.052(9) 0.035(8) 0.001(7) 0.013(8) -0.013(9)
C9 0.059(9) 0.044(7) 0.029(6) 0.005(6) 0.024(6) 0.008(6)
C10 0.040(8) 0.060(9) 0.030(7) 0.003(6) 0.005(6) 0.003(7)
C11 0.051(9) 0.053(8) 0.026(6) 0.002(6) 0.005(6) 0.007(7)
C12 0.042(8) 0.047(8) 0.043(8) 0.004(6) 0.018(6) -0.001(6)
C13 0.035(7) 0.030(6) 0.033(6) -0.001(5) 0.009(6) 0.008(5)
C14 0.065(10) 0.033(7) 0.044(8) 0.014(6) 0.032(7) 0.008(6)
C15 0.033(8) 0.047(8) 0.037(7) 0.002(6) 0.009(6) -0.001(6)
C16 0.046(9) 0.056(9) 0.032(7) 0.008(6) 0.010(6) 0.014(7)
C17 0.062(10) 0.054(8) 0.026(7) 0.003(6) 0.003(6) 0.006(7)
C18 0.066(11) 0.041(8) 0.032(7) 0.001(6) 0.008(7) -0.002(7)
C19 0.089(13) 0.031(7) 0.046(8) 0.005(6) 0.041(8) 0.011(7)
C20 0.075(12) 0.048(8) 0.052(9) -0.012(7) 0.029(8) 0.011(8)
C21 0.094(15) 0.042(8) 0.044(8) -0.011(7) -0.006(9) -0.010(8)
C22 0.071(11) 0.035(7) 0.067(10) -0.004(7) 0.042(9) -0.006(7)
C23 0.048(9) 0.054(8) 0.031(7) 0.010(6) 0.020(6) 0.016(7)
C24 0.042(8) 0.032(6) 0.039(7) 0.007(5) 0.008(6) 0.006(6)
C25 0.051(9) 0.050(8) 0.027(6) 0.005(6) 0.008(6) -0.001(7)
C26 0.032(7) 0.049(7) 0.025(6) 0.003(5) 0.011(5) 0.005(6)
C27 0.044(9) 0.047(8) 0.028(7) 0.004(5) 0.010(6) -0.002(6)
C28 0.043(8) 0.048(7) 0.020(6) -0.002(5) 0.014(6) -0.003(6)
C29 0.036(8) 0.053(8) 0.034(7) 0.001(6) 0.012(6) -0.004(6)
C30 0.035(8) 0.052(8) 0.029(6) -0.005(6) 0.005(6) -0.005(6)
C31 0.045(9) 0.043(8) 0.063(9) -0.017(7) 0.020(7) -0.006(6)
C32 0.050(9) 0.030(7) 0.069(10) -0.013(7) 0.028(8) -0.003(6)
C33 0.098(14) 0.036(7) 0.026(7) -0.013(5) 0.021(8) -0.007(7)
C34 0.035(8) 0.040(7) 0.041(7) 0.003(6) 0.019(6) -0.014(6)
C35 0.031(7) 0.049(7) 0.026(6) 0.001(5) -0.006(5) -0.007(6)
C36 0.052(9) 0.041(7) 0.031(7) 0.004(5) 0.017(6) 0.002(6)
C37 0.048(8) 0.043(7) 0.022(6) 0.006(5) 0.012(6) 0.000(6)
C38 0.036(8) 0.055(8) 0.027(6) 0.000(6) 0.014(6) 0.009(6)
C39 0.046(8) 0.032(6) 0.021(6) 0.004(5) 0.011(5) -0.003(5)
C40 0.031(7) 0.044(7) 0.026(6) 0.004(5) 0.006(5) 0.004(6)
C41 0.041(8) 0.039(7) 0.049(8) 0.008(6) 0.004(7) 0.004(6)
C42 0.050(9) 0.038(7) 0.042(8) 0.010(6) 0.010(7) 0.011(6)
C43 0.091(14) 0.048(8) 0.037(8) 0.004(7) 0.002(8) -0.003(8)
C44 0.067(12) 0.083(12) 0.048(9) 0.025(9) 0.012(8) 0.023(9)
P1 0.061(3) 0.037(2) 0.047(2) 0.0057(16) 0.0133(19) 0.0019(17)
F1 0.062(6) 0.063(6) 0.071(6) 0.009(5) 0.013(5) 0.001(5)
F2 0.150(12) 0.042(5) 0.059(6) -0.016(4) 0.009(6) -0.005(6)
F3 0.102(8) 0.050(5) 0.048(5) 0.007(4) 0.019(5) -0.007(5)
F4 0.110(9) 0.052(5) 0.065(6) 0.005(4) 0.031(6) 0.027(5)
F5 0.057(7) 0.143(11) 0.110(9) 0.052(9) -0.008(6) -0.019(7)
F6 0.075(7) 0.058(5) 0.052(5) 0.017(4) 0.010(5) 0.005(5)
P2 0.063(3) 0.057(2) 0.038(2) -0.0049(17) 0.0091(19) 0.007(2)
F7 0.092(8) 0.122(9) 0.036(5) 0.030(5) 0.010(5) 0.019(7)
F8 0.062(7) 0.119(9) 0.117(10) 0.026(8) 0.032(7) 0.010(7)
F9 0.171(15) 0.079(8) 0.077(8) -0.020(6) -0.002(8) -0.003(8)
F10 0.099(9) 0.138(10) 0.061(6) 0.025(6) 0.046(6) 0.053(8)
F11 0.080(8) 0.095(8) 0.079(7) 0.039(6) -0.010(6) -0.004(6)
F12 0.085(9) 0.120(10) 0.108(10) -0.044(8) 0.009(7) 0.002(7)
O1S 0.042(6) 0.056(6) 0.030(5) -0.005(4) 0.012(4) 0.006(4)
O2S 0.063(7) 0.039(5) 0.063(6) 0.013(5) 0.024(6) 0.004(5)
O3S 0.072(8) 0.065(6) 0.026(5) -0.004(4) 0.022(5) -0.020(5)
O4S 0.075(8) 0.026(4) 0.064(6) -0.001(4) 0.032(6) -0.001(4)

loop_
_atom_type_symbol
_atom_type_description
_atom_type_scat_dispersion_real
_atom_type_scat_dispersion_imag
_atom_type_scat_source
C C 0.0033 0.0016 'International Tables Vol C Tables 4.2.6.8 and 6.1.1.4'
H H 0.0000 0.0000 'International Tables Vol C Tables 4.2.6.8 and 6.1.1.4'
F F 0.0171 0.0103 'International Tables Vol C Tables 4.2.6.8 and 6.1.1.4'
N N 0.0061 0.0033 'International Tables Vol C Tables 4.2.6.8 and 6.1.1.4'
O O 0.0106 0.0060 'International Tables Vol C Tables 4.2.6.8 and 6.1.1.4'
P P 0.1023 0.0942 'International Tables Vol C Tables 4.2.6.8 and 6.1.1.4'

loop_
_geom_angle_atom_site_label_1
_geom_angle_atom_site_label_2
_geom_angle_atom_site_label_3
_geom_angle
C2 O1 C1 118.5(11)
C4 O2 C8 117.8(11)
C15 O3 C17 117.3(10)
C19 O4 C18 116.1(11)
C20 O5 C21 113.3(11)
C23 O6 C22 117.6(11)
C27 O7 C29 117.1(10)
C30 O8 C31 113.8(10)
C32 O9 C33 114.2(11)
C13 O10 C34 115.9(9)
C39 O11 C43 117.1(10)
C44 O12 C41 116.6(12)
C10 N1 C9 114.7(10)
C10 N1 H1D 108.2
C9 N1 H1D 108.3
C10 N1 H1E 109.3
C9 N1 H1E 108.6
H1D N1 H1E 107.6
C35 N2 C36 113.5(10)
C35 N2 H2A 108.9
C36 N2 H2A 109.2
C35 N2 H2B 108.8
C36 N2 H2B 108.6
H2A N2 H2B 107.7
O1 C1 H1A 109.5
O1 C1 H1B 109.5
H1A C1 H1B 109.5
O1 C1 H1C 109.5
H1A C1 H1C 109.5
H1B C1 H1C 109.5
C7 C2 O1 117.6(13)
C7 C2 C3 119.8(12)
O1 C2 C3 122.1(12)
C4 C3 C2 116.8(13)
C4 C3 H3 121.6
C2 C3 H3 121.6
O2 C4 C3 113.1(12)
O2 C4 C5 123.7(12)
C3 C4 C5 123.2(14)
C6 C5 C4 119.1(13)
C6 C5 H5 120.5
C4 C5 H5 120.5
C5 C6 C7 119.2(13)
C5 C6 C9 119.5(12)
C7 C6 C9 121.2(12)
C2 C7 C6 121.7(13)
C2 C7 H7 119.2
C6 C7 H7 119.2
O2 C8 H8A 109.5
O2 C8 H8B 109.4
H8A C8 H8B 109.5
O2 C8 H8C 109.5
H8A C8 H8C 109.5
H8B C8 H8C 109.5
C6 C9 N1 110.8(11)
C6 C9 H9A 109.5
N1 C9 H9A 109.5
C6 C9 H9B 109.5
N1 C9 H9B 109.5
H9A C9 H9B 108.1
C11 C10 N1 110.0(11)
C11 C10 H10A 109.7
N1 C10 H10A 109.7
C11 C10 H10B 109.7
N1 C10 H10B 109.7
H10A C10 H10B 108.2
C16 C11 C12 119.0(13)
C16 C11 C10 121.6(12)
C12 C11 C10 119.3(13)
C13 C12 C11 118.3(13)
C13 C12 H12 120.8
C11 C12 H12 120.9
O10 C13 C14 115.4(11)
O10 C13 C12 123.6(11)
C14 C13 C12 121.0(12)
C13 C14 C15 119.4(12)
C13 C14 H14 120.3
C15 C14 H14 120.3
C16 C15 O3 123.6(12)
C16 C15 C14 122.1(13)
O3 C15 C14 114.3(11)
C15 C16 C11 119.9(13)
C15 C16 H16 120.0
C11 C16 H16 120.0
O3 C17 C18 108.0(12)
O3 C17 H17A 110.1
C18 C17 H17A 110.1
O3 C17 H17B 110.1
C18 C17 H17B 110.1
H17A C17 H17B 108.4
O4 C18 C17 110.4(11)
O4 C18 H18A 109.6
C17 C18 H18A 109.6
O4 C18 H18B 109.6
C17 C18 H18B 109.5
H18A C18 H18B 108.1
O4 C19 C20 114.7(12)
O4 C19 H19A 108.6
C20 C19 H19A 108.6
O4 C19 H19B 108.6
C20 C19 H19B 108.6
H19A C19 H19B 107.6
O5 C20 C19 110.3(13)
O5 C20 H20A 109.6
C19 C20 H20A 109.6
O5 C20 H20B 109.6
C19 C20 H20B 109.6
H20A C20 H20B 108.1
O5 C21 C22 107.6(13)
O5 C21 H21A 110.2
C22 C21 H21A 110.2
O5 C21 H21B 110.2
C22 C21 H21B 110.2
H21A C21 H21B 108.5
O6 C22 C21 110.1(12)
O6 C22 H22A 109.6
C21 C22 H22A 109.6
O6 C22 H22B 109.7
C21 C22 H22B 109.7
H22A C22 H22B 108.2
O6 C23 C24 123.5(13)
O6 C23 C28 115.1(11)
C24 C23 C28 121.3(12)
C23 C24 C25 120.3(13)
C23 C24 H24 119.8
C25 C24 H24 119.9
C26 C25 C24 118.3(12)
C26 C25 C35 120.4(12)
C24 C25 C35 121.3(12)
C27 C26 C25 120.4(12)
C27 C26 H26 119.8
C25 C26 H26 119.8
O7 C27 C26 121.4(12)
O7 C27 C28 118.1(11)
C26 C27 C28 120.5(12)
C23 C28 C27 119.1(12)
C23 C28 H28 120.5
C27 C28 H28 120.5
O7 C29 C30 108.8(11)
O7 C29 H29A 109.9
C30 C29 H29A 109.9
O7 C29 H29B 109.9
C30 C29 H29B 109.9
H29A C29 H29B 108.3
O8 C30 C29 109.8(11)
O8 C30 H30A 109.7
C29 C30 H30A 109.7
O8 C30 H30B 109.7
C29 C30 H30B 109.7
H30A C30 H30B 108.2
O8 C31 C32 113.3(12)
O8 C31 H31A 108.9
C32 C31 H31A 108.9
O8 C31 H31B 108.9
C32 C31 H31B 108.9
H31A C31 H31B 107.7
O9 C32 C31 113.4(11)
O9 C32 H32A 108.9
C31 C32 H32A 108.9
O9 C32 H32B 108.9
C31 C32 H32B 108.9
H32A C32 H32B 107.7
O9 C33 C34 110.0(12)
O9 C33 H33A 109.7
C34 C33 H33A 109.7
O9 C33 H33B 109.7
C34 C33 H33B 109.7
H33A C33 H33B 108.2
O10 C34 C33 107.1(10)
O10 C34 H34A 110.3
C33 C34 H34A 110.3
O10 C34 H34B 110.3
C33 C34 H34B 110.3
H34A C34 H34B 108.6
N2 C35 C25 112.1(10)
N2 C35 H35A 109.2
C25 C35 H35A 109.2
N2 C35 H35B 109.2
C25 C35 H35B 109.2
H35A C35 H35B 107.9
C37 C36 N2 112.4(12)
C37 C36 H36A 109.1
N2 C36 H36A 109.1
C37 C36 H36B 109.1
N2 C36 H36B 109.1
H36A C36 H36B 107.9
C42 C37 C38 120.5(12)
C42 C37 C36 120.8(12)
C38 C37 C36 118.7(11)
C39 C38 C37 117.7(12)
C39 C38 H38 121.2
C37 C38 H38 121.2
C40 C39 C38 122.5(12)
C40 C39 O11 113.9(10)
C38 C39 O11 123.3(11)
C39 C40 C41 119.4(12)
C39 C40 H40 120.3
C41 C40 H40 120.3
C40 C41 O12 124.9(12)
C40 C41 C42 119.5(12)
O12 C41 C42 115.5(12)
C37 C42 C41 120.2(13)
C37 C42 H42 119.9
C41 C42 H42 119.9
O11 C43 H43A 109.5
O11 C43 H43B 109.5
H43A C43 H43B 109.5
O11 C43 H43C 109.5
H43A C43 H43C 109.5
H43B C43 H43C 109.5
O12 C44 H44A 109.5
O12 C44 H44B 109.5
H44A C44 H44B 109.5
O12 C44 H44C 109.5
H44A C44 H44C 109.5
H44B C44 H44C 109.5
F1 P1 F2 89.0(6)
F1 P1 F4 90.5(6)
F2 P1 F4 179.0(6)
F1 P1 F5 178.9(7)
F2 P1 F5 90.0(8)
F4 P1 F5 90.5(8)
F1 P1 F6 90.3(5)
F2 P1 F6 89.8(5)
F4 P1 F6 91.1(5)
F5 P1 F6 89.2(6)
F1 P1 F3 89.7(5)
F2 P1 F3 89.2(5)
F4 P1 F3 89.9(5)
F5 P1 F3 90.7(6)
F6 P1 F3 179.0(5)
F11 P2 F12 92.4(7)
F11 P2 F9 89.8(7)
F12 P2 F9 177.3(8)
F11 P2 F10 91.1(7)
F12 P2 F10 87.7(8)
F9 P2 F10 90.5(8)
F11 P2 F7 177.2(7)
F12 P2 F7 90.3(7)
F9 P2 F7 87.5(7)
F10 P2 F7 88.1(6)
F11 P2 F8 88.7(7)
F12 P2 F8 92.8(7)
F9 P2 F8 88.9(8)
F10 P2 F8 179.4(8)
F7 P2 F8 92.1(6)
H1S1 O1S H1S2 107.5
H2S1 O2S H2S2 116.8
H3S1 O3S H3S2 106.5
H4S1 O4S H4S2 104.2

loop_
_geom_bond_atom_site_label_1
_geom_bond_atom_site_label_2
_geom_bond_distance
O1 C2 1.374(16)
O1 C1 1.446(16)
O2 C4 1.373(17)
O2 C8 1.431(17)
O3 C15 1.383(16)
O3 C17 1.423(16)
O4 C19 1.407(17)
O4 C18 1.433(15)
O5 C20 1.421(16)
O5 C21 1.46(2)
O6 C23 1.370(16)
O6 C22 1.431(16)
O7 C27 1.367(16)
O7 C29 1.397(16)
O8 C30 1.392(17)
O8 C31 1.441(16)
O9 C32 1.396(16)
O9 C33 1.40(2)
O10 C13 1.377(15)
O10 C34 1.444(15)
O11 C39 1.402(15)
O11 C43 1.467(17)
O12 C44 1.39(2)
O12 C41 1.388(16)
N1 C10 1.512(18)
N1 C9 1.525(16)
N1 H1D 0.9000
N1 H1E 0.8996
N2 C35 1.468(17)
N2 C36 1.504(17)
N2 H2A 0.8999
N2 H2B 0.9013
C1 H1A 0.9600
C1 H1B 0.9600
C1 H1C 0.9600
C2 C7 1.360(19)
C2 C3 1.43(2)
C3 C4 1.370(19)
C3 H3 0.9300
C4 C5 1.374(19)
C5 C6 1.379(19)
C5 H5 0.9300
C6 C7 1.38(2)
C6 C9 1.519(19)
C7 H7 0.9300
C8 H8A 0.9600
C8 H8B 0.9600
C8 H8C 0.9600
C9 H9A 0.9700
C9 H9B 0.9700
C10 C11 1.49(2)
C10 H10A 0.9700
C10 H10B 0.9700
C11 C16 1.43(2)
C11 C12 1.447(19)
C12 C13 1.400(18)
C12 H12 0.9300
C13 C14 1.391(18)
C14 C15 1.407(18)
C14 H14 0.9300
C15 C16 1.343(19)
C16 H16 0.9300
C17 C18 1.46(2)
C17 H17A 0.9700
C17 H17B 0.9700
C18 H18A 0.9700
C18 H18B 0.9700
C19 C20 1.50(2)
C19 H19A 0.9700
C19 H19B 0.9700
C20 H20A 0.9700
C20 H20B 0.9700
C21 C22 1.46(2)
C21 H21A 0.9700
C21 H21B 0.9700
C22 H22A 0.9700
C22 H22B 0.9700
C23 C24 1.383(19)
C23 C28 1.38(2)
C24 C25 1.421(18)
C24 H24 0.9300
C25 C26 1.407(19)
C25 C35 1.485(19)
C26 C27 1.393(18)
C26 H26 0.9300
C27 C28 1.405(17)
C28 H28 0.9300
C29 C30 1.535(19)
C29 H29A 0.9700
C29 H29B 0.9700
C30 H30A 0.9700
C30 H30B 0.9700
C31 C32 1.49(2)
C31 H31A 0.9700
C31 H31B 0.9700
C32 H32A 0.9700
C32 H32B 0.9700
C33 C34 1.475(18)
C33 H33A 0.9700
C33 H33B 0.9700
C34 H34A 0.9700
C34 H34B 0.9700
C35 H35A 0.9700
C35 H35B 0.9700
C36 C37 1.472(17)
C36 H36A 0.9700
C36 H36B 0.9700
C37 C42 1.357(18)
C37 C38 1.404(19)
C38 C39 1.391(17)
C38 H38 0.9300
C39 C40 1.347(17)
C40 C41 1.386(18)
C40 H40 0.9300
C41 C42 1.41(2)
C42 H42 0.9300
C43 H43A 0.9600
C43 H43B 0.9600
C43 H43C 0.9600
C44 H44A 0.9600
C44 H44B 0.9600
C44 H44C 0.9600
P1 F1 1.590(11)
P1 F2 1.596(10)
P1 F4 1.596(10)
P1 F5 1.596(13)
P1 F6 1.601(9)
P1 F3 1.620(9)
P2 F11 1.561(10)
P2 F12 1.570(13)
P2 F9 1.580(12)
P2 F10 1.582(12)
P2 F7 1.603(10)
P2 F8 1.624(12)
O1S H1S1 0.8199
O1S H1S2 0.8201
O2S H2S1 0.8200
O2S H2S2 0.8200
O3S H3S1 0.8201
O3S H3S2 0.8196
O4S H4S1 0.8201
O4S H4S2 0.8198

loop_
_geom_torsion_atom_site_label_1
_geom_torsion_atom_site_label_2
_geom_torsion_atom_site_label_3
_geom_torsion_atom_site_label_4
_geom_torsion
C1 O1 C2 C7 167.2(13)
C1 O1 C2 C3 -5(2)
C7 C2 C3 C4 6(2)
O1 C2 C3 C4 177.8(14)
C8 O2 C4 C3 177.2(14)
C8 O2 C4 C5 0(2)
C2 C3 C4 O2 176.0(13)
C2 C3 C4 C5 -7(2)
O2 C4 C5 C6 -178.8(14)
C3 C4 C5 C6 4(2)
C4 C5 C6 C7 -1(2)
C4 C5 C6 C9 179.1(14)
O1 C2 C7 C6 -175.2(13)
C3 C2 C7 C6 -3(2)
C5 C6 C7 C2 1(2)
C9 C6 C7 C2 -179.6(14)
C5 C6 C9 N1 -69.0(18)
C7 C6 C9 N1 111.2(15)
C10 N1 C9 C6 -54.1(15)
C9 N1 C10 C11 -174.3(11)
N1 C10 C11 C16 92.8(15)
N1 C10 C11 C12 -87.9(15)
C16 C11 C12 C13 -1(2)
C10 C11 C12 C13 179.4(13)
C34 O10 C13 C14 171.3(11)
C34 O10 C13 C12 -6.9(18)
C11 C12 C13 O10 -177.2(12)
C11 C12 C13 C14 5(2)
O10 C13 C14 C15 177.6(12)
C12 C13 C14 C15 -4(2)
C17 O3 C15 C16 3.6(19)
C17 O3 C15 C14 -177.4(12)
C13 C14 C15 C16 0(2)
C13 C14 C15 O3 -179.2(12)
O3 C15 C16 C11 -177.4(12)
C14 C15 C16 C11 4(2)
C12 C11 C16 C15 -3(2)
C10 C11 C16 C15 176.5(13)
C15 O3 C17 C18 172.5(11)
C19 O4 C18 C17 166.7(13)
O3 C17 C18 O4 54.7(16)
C18 O4 C19 C20 67.9(16)
C21 O5 C20 C19 -178.8(11)
O4 C19 C20 O5 65.5(16)
C20 O5 C21 C22 -177.1(12)
C23 O6 C22 C21 -175.8(13)
O5 C21 C22 O6 -67.3(16)
C22 O6 C23 C24 11(2)
C22 O6 C23 C28 -171.3(13)
O6 C23 C24 C25 -179.6(12)
C28 C23 C24 C25 3(2)
C23 C24 C25 C26 -2.8(19)
C23 C24 C25 C35 178.0(13)
C24 C25 C26 C27 2.6(19)
C35 C25 C26 C27 -178.2(12)
C29 O7 C27 C26 -8.0(18)
C29 O7 C27 C28 174.0(12)
C25 C26 C27 O7 179.4(12)
C25 C26 C27 C28 -3(2)
O6 C23 C28 C27 179.4(12)
C24 C23 C28 C27 -3(2)
O7 C27 C28 C23 -179.1(12)
C26 C27 C28 C23 3(2)
C27 O7 C29 C30 -176.2(11)
C31 O8 C30 C29 169.7(11)
O7 C29 C30 O8 66.2(13)
C30 O8 C31 C32 69.2(14)
C33 O9 C32 C31 74.5(15)
O8 C31 C32 O9 61.0(16)
C32 O9 C33 C34 172.5(11)
C13 O10 C34 C33 178.1(12)
O9 C33 C34 O10 71.7(14)
C36 N2 C35 C25 -174.3(11)
C26 C25 C35 N2 -86.9(15)
C24 C25 C35 N2 92.3(15)
C35 N2 C36 C37 -49.2(15)
N2 C36 C37 C42 108.3(15)
N2 C36 C37 C38 -72.3(16)
C42 C37 C38 C39 -5(2)
C36 C37 C38 C39 175.9(13)
C37 C38 C39 C40 5(2)
C37 C38 C39 O11 179.5(12)
C43 O11 C39 C40 -176.3(13)
C43 O11 C39 C38 9(2)
C38 C39 C40 C41 -2(2)
O11 C39 C40 C41 -177.5(12)
C39 C40 C41 O12 -177.0(13)
C39 C40 C41 C42 0(2)
C44 O12 C41 C40 10(2)
C44 O12 C41 C42 -167.0(14)
C38 C37 C42 C41 3(2)
C36 C37 C42 C41 -178.1(14)
C40 C41 C42 C37 0(2)
O12 C41 C42 C37 177.1(13)
